data_1558941
loop_
_publ_author_name
'Diteepeng, Nichabhat'
'Wilson, Isobel A. P.'
'Buffet, Jean-Charles'
'Turner, Zo\"e R.'
'O'Hare, Dermot'

_publ_section_title
;
 l- and rac-lactide polymerisation using scandium and aluminium
 permethylindenyl complexes
;
_journal_issue 39
_journal_name_full 'Polymer Chemistry'
_journal_page_first 6308
_journal_page_last 6318
_journal_paper_doi 10.1039/D0PY00980F
_journal_volume 11
_journal_year 2020
_chemical_formula_moiety 'C25 H41 Al Cl N O Si'
_chemical_formula_sum 'C25 H41 Al Cl N O Si'
_chemical_formula_weight 462.11
_space_group_crystal_system monoclinic
_space_group_IT_number 14
_space_group_name_Hall '-P 2yn'
_space_group_name_H-M_alt 'P 1 21/n 1'
_atom_sites_solution_hydrogens geom
_audit_creation_method SHELXL-2018/3
_audit_update_record
;
2020-07-06 deposited with the CCDC.	2020-08-31 downloaded from the CCDC.
;
_cell_angle_alpha 90
_cell_angle_beta 104.3400(10)
_cell_angle_gamma 90
_cell_formula_units_Z 4
_cell_length_a 13.0882(2)
_cell_length_b 14.3825(2)
_cell_length_c 14.3203(2)
_cell_measurement_reflns_used 18959
_cell_measurement_temperature 150(2)
_cell_measurement_theta_max 77.1250
_cell_measurement_theta_min 4.0930
_cell_volume 2611.68(7)
_computing_cell_refinement 'CrysAlisPro 1.171.39.46e (Rigaku OD, 2018)'
_computing_data_collection 'CrysAlisPro 1.171.39.46e (Rigaku OD, 2018)'
_computing_data_reduction 'CrysAlisPro 1.171.39.46e (Rigaku OD, 2018)'
_computing_molecular_graphics
;
ORTEP 3 for Windows
Farrugia, L. J. J. Appl. Cryst. 1997, 30, 565.
;
_computing_structure_refinement 'SHELXL-2018/3 (Sheldrick, 2018)'
_computing_structure_solution
;
SUPERFLIP
Palatinus, L.; Chapuis, G. J. Appl. Cryst. 2007, 40, 786-790.
;
_diffrn_ambient_environment N~2~
_diffrn_ambient_temperature 150.01(10)
_diffrn_detector 'CCD plate'
_diffrn_detector_area_resol_mean 10.5035
_diffrn_detector_type Atlas
_diffrn_measured_fraction_theta_full 1.000
_diffrn_measured_fraction_theta_max 1.000
_diffrn_measurement_device 'four-circle diffractometer'
_diffrn_measurement_device_type 'SuperNova, Dual, Cu at home/near, Atlas'
_diffrn_radiation_monochromator mirror
_diffrn_radiation_probe x-ray
_diffrn_radiation_type 'Cu K\a'
_diffrn_radiation_wavelength 1.54184
_diffrn_reflns_av_R_equivalents 0.0604
_diffrn_reflns_av_unetI/netI 0.0278
_diffrn_reflns_Laue_measured_fraction_full 1.000
_diffrn_reflns_Laue_measured_fraction_max 1.000
_diffrn_reflns_limit_h_max 16
_diffrn_reflns_limit_h_min -16
_diffrn_reflns_limit_k_max 16
_diffrn_reflns_limit_k_min -17
_diffrn_reflns_limit_l_max 17
_diffrn_reflns_limit_l_min -17
_diffrn_reflns_number 35617
_diffrn_reflns_point_group_measured_fraction_full 1.000
_diffrn_reflns_point_group_measured_fraction_max 1.000
_diffrn_reflns_theta_full 67.684
_diffrn_reflns_theta_max 74.502
_diffrn_reflns_theta_min 4.099
_diffrn_source 'micro-focus sealed X-ray tube'
_diffrn_source_type 'SuperNova (Cu) X-ray Source'
_exptl_absorpt_coefficient_mu 2.172
_exptl_absorpt_correction_T_max 1.000
_exptl_absorpt_correction_T_min 0.390
_exptl_absorpt_correction_type gaussian
_exptl_absorpt_process_details
;
CrysAlisPro 1.171.39.46e (Rigaku Oxford Diffraction, 2018)
Numerical absorption correction based on gaussian integration over
			a multifaceted crystal model
Empirical absorption correction using spherical harmonics,
 implemented in SCALE3 ABSPACK scaling algorithm.
;
_exptl_crystal_colour colourless
_exptl_crystal_density_diffrn 1.175
_exptl_crystal_description shard
_exptl_crystal_F_000 1000
_exptl_crystal_size_max 0.451
_exptl_crystal_size_mid 0.206
_exptl_crystal_size_min 0.109
_refine_diff_density_max 0.819
_refine_diff_density_min -0.383
_refine_diff_density_rms 0.055
_refine_ls_extinction_method none
_refine_ls_goodness_of_fit_ref 1.029
_refine_ls_hydrogen_treatment constr
_refine_ls_matrix_type full
_refine_ls_number_parameters 279
_refine_ls_number_reflns 5339
_refine_ls_number_restraints 0
_refine_ls_restrained_S_all 1.029
_refine_ls_R_factor_all 0.0502
_refine_ls_R_factor_gt 0.0462
_refine_ls_shift/su_max 0.000
_refine_ls_shift/su_mean 0.000
_refine_ls_structure_factor_coef Fsqd
_refine_ls_weighting_details 'w=1/[\s^2^(Fo^2^)+(0.0782P)^2^+1.2346P] where P=(Fo^2^+2Fc^2^)/3'
_refine_ls_weighting_scheme calc
_refine_ls_wR_factor_gt 0.1285
_refine_ls_wR_factor_ref 0.1322
_reflns_Friedel_coverage 0.000
_reflns_number_gt 4795
_reflns_number_total 5339
_reflns_threshold_expression 'I > 2\s(I)'
_cod_data_source_file d0py00980f2.cif
_cod_data_source_block 031ZRT19
_cod_depositor_comments 'Adding full bibliography for 1558937--1558946.cif.'
_cod_original_sg_symbol_H-M 'P 21/n'
_cod_database_code 1558941
_shelx_shelxl_version_number 2018/3
_shelx_space_group_comment
;
The symmetry employed for this shelxl refinement is uniquely defined
by the following loop, which should always be used as a source of
symmetry information in preference to the above space-group names.
They are only intended as comments.
;
_shelx_estimated_absorpt_t_min 0.441
_shelx_estimated_absorpt_t_max 0.798

loop_
_space_group_symop_operation_xyz
'x, y, z'
'-x+1/2, y+1/2, -z+1/2'
'-x, -y, -z'
'x-1/2, -y-1/2, z-1/2'

loop_
_atom_site_label
_atom_site_type_symbol
_atom_site_fract_x
_atom_site_fract_y
_atom_site_fract_z
_atom_site_U_iso_or_equiv
_atom_site_adp_type
_atom_site_occupancy
_atom_site_site_symmetry_order
_atom_site_calc_flag
_atom_site_refinement_flags_posn
_atom_site_refinement_flags_adp
_atom_site_refinement_flags_occupancy
_atom_site_disorder_assembly
_atom_site_disorder_group
C1 C 0.49294(13) 0.31204(13) 0.17198(12) 0.0281(4) Uani 1 1 d . . . . .
C2 C 0.54797(14) 0.27450(13) 0.10074(13) 0.0293(4) Uani 1 1 d . . . . .
C3 C 0.65225(14) 0.29592(13) 0.12454(13) 0.0294(4) Uani 1 1 d . . . . .
C4 C 0.77000(13) 0.38942(13) 0.26795(13) 0.0293(4) Uani 1 1 d . . . . .
C5 C 0.76817(14) 0.44220(13) 0.34964(13) 0.0304(4) Uani 1 1 d . . . . .
C6 C 0.67325(15) 0.45381(13) 0.37803(13) 0.0299(4) Uani 1 1 d . . . . .
C7 C 0.57904(13) 0.41342(13) 0.32549(12) 0.0271(4) Uani 1 1 d . . . . .
C8 C 0.57989(13) 0.35996(12) 0.24303(12) 0.0259(3) Uani 1 1 d . . . . .
C9 C 0.67551(13) 0.34979(12) 0.21421(12) 0.0265(3) Uani 1 1 d . . . . .
C10 C 0.49504(17) 0.22104(15) 0.01203(14) 0.0384(4) Uani 1 1 d . . . . .
H10A H 0.509941 0.250821 -0.044720 0.058 Uiso 1 1 calc R U . . .
H10B H 0.418712 0.220227 0.005472 0.058 Uiso 1 1 calc R U . . .
H10C H 0.521867 0.157146 0.017357 0.058 Uiso 1 1 calc R U . . .
C11 C 0.72728(17) 0.26844(16) 0.06451(16) 0.0422(5) Uani 1 1 d . . . . .
H11A H 0.688664 0.234504 0.007271 0.063 Uiso 1 1 calc R U . . .
H11B H 0.782884 0.228572 0.102711 0.063 Uiso 1 1 calc R U . . .
H11C H 0.759015 0.324394 0.044581 0.063 Uiso 1 1 calc R U . . .
C12 C 0.87234(16) 0.37680(17) 0.23777(19) 0.0466(5) Uani 1 1 d . . . . .
H12A H 0.877687 0.424495 0.190340 0.070 Uiso 1 1 calc R U . . .
H12B H 0.873448 0.315041 0.209130 0.070 Uiso 1 1 calc R U . . .
H12C H 0.932022 0.382710 0.294359 0.070 Uiso 1 1 calc R U . . .
C13 C 0.86570(16) 0.49378(16) 0.40406(15) 0.0407(5) Uani 1 1 d . . . . .
H13A H 0.927460 0.470343 0.384298 0.061 Uiso 1 1 calc R U . . .
H13B H 0.875490 0.484006 0.473443 0.061 Uiso 1 1 calc R U . . .
H13C H 0.857245 0.560352 0.389637 0.061 Uiso 1 1 calc R U . . .
C14 C 0.66906(17) 0.51416(16) 0.46358(14) 0.0393(4) Uani 1 1 d . . . . .
H14A H 0.739826 0.537773 0.493541 0.059 Uiso 1 1 calc R U . . .
H14B H 0.621154 0.566531 0.441936 0.059 Uiso 1 1 calc R U . . .
H14C H 0.643493 0.477242 0.510675 0.059 Uiso 1 1 calc R U . . .
C15 C 0.47898(15) 0.43304(15) 0.35682(14) 0.0361(4) Uani 1 1 d . . . . .
H15A H 0.486401 0.409723 0.422468 0.054 Uiso 1 1 calc R U . . .
H15B H 0.419465 0.401882 0.312904 0.054 Uiso 1 1 calc R U . . .
H15C H 0.466227 0.500228 0.355395 0.054 Uiso 1 1 calc R U . . .
C16 C 0.37233(19) 0.11756(15) 0.1548(2) 0.0497(5) Uani 1 1 d . . . . .
H16A H 0.324522 0.080577 0.182871 0.074 Uiso 1 1 calc R U . . .
H16B H 0.440285 0.085540 0.164846 0.074 Uiso 1 1 calc R U . . .
H16C H 0.341554 0.125441 0.085578 0.074 Uiso 1 1 calc R U . . .
C17 C 0.43254(18) 0.20431(19) 0.34525(17) 0.0505(6) Uani 1 1 d . . . . .
H17A H 0.450277 0.261287 0.383355 0.076 Uiso 1 1 calc R U . . .
H17B H 0.494166 0.163222 0.357542 0.076 Uiso 1 1 calc R U . . .
H17C H 0.374111 0.172603 0.363514 0.076 Uiso 1 1 calc R U . . .
C18 C 0.17942(14) 0.30724(16) 0.18524(14) 0.0372(4) Uani 1 1 d . . . . .
C19 C 0.12155(19) 0.2208(2) 0.1363(2) 0.0615(7) Uani 1 1 d . . . . .
H19A H 0.122588 0.220343 0.068131 0.092 Uiso 1 1 calc R U . . .
H19B H 0.048356 0.221843 0.141692 0.092 Uiso 1 1 calc R U . . .
H19C H 0.156707 0.164812 0.167862 0.092 Uiso 1 1 calc R U . . .
C20 C 0.12041(17) 0.39388(19) 0.13930(18) 0.0506(6) Uani 1 1 d . . . . .
H20A H 0.048072 0.392377 0.146974 0.076 Uiso 1 1 calc R U . . .
H20B H 0.156381 0.449491 0.170874 0.076 Uiso 1 1 calc R U . . .
H20C H 0.118885 0.395391 0.070549 0.076 Uiso 1 1 calc R U . . .
C21 C 0.1809(2) 0.3065(3) 0.29257(18) 0.0664(8) Uani 1 1 d . . . . .
H21A H 0.108336 0.304488 0.299723 0.100 Uiso 1 1 calc R U . . .
H21B H 0.219390 0.251651 0.323317 0.100 Uiso 1 1 calc R U . . .
H21C H 0.215770 0.362871 0.323319 0.100 Uiso 1 1 calc R U . . .
C22 C 0.38280(16) 0.43072(14) -0.07645(14) 0.0361(4) Uani 1 1 d . . . . .
H22A H 0.459438 0.419326 -0.052556 0.043 Uiso 1 1 calc R U . . .
H22B H 0.369687 0.498543 -0.077324 0.043 Uiso 1 1 calc R U . . .
C23 C 0.34131(19) 0.38921(15) -0.17512(14) 0.0420(5) Uani 1 1 d . . . . .
H23A H 0.379061 0.331111 -0.182615 0.050 Uiso 1 1 calc R U . . .
H23B H 0.347544 0.433536 -0.226306 0.050 Uiso 1 1 calc R U . . .
C24 C 0.22623(18) 0.37009(15) -0.17741(14) 0.0406(5) Uani 1 1 d . . . . .
H24A H 0.183996 0.427970 -0.188006 0.049 Uiso 1 1 calc R U . . .
H24B H 0.194829 0.324595 -0.228315 0.049 Uiso 1 1 calc R U . . .
C25 C 0.23368(15) 0.33067(15) -0.07812(13) 0.0357(4) Uani 1 1 d . . . . .
H25A H 0.167652 0.341652 -0.057867 0.043 Uiso 1 1 calc R U . . .
H25B H 0.248148 0.263051 -0.076481 0.043 Uiso 1 1 calc R U . . .
N1 N 0.28773(11) 0.31025(11) 0.17330(10) 0.0281(3) Uani 1 1 d . . . . .
O1 O 0.32270(10) 0.38193(9) -0.01577(9) 0.0297(3) Uani 1 1 d . . . . .
Al1 Al 0.36230(4) 0.38938(4) 0.11803(4) 0.02616(14) Uani 1 1 d . . . . .
Si1 Si 0.39268(4) 0.23446(4) 0.21441(4) 0.02983(14) Uani 1 1 d . . . . .
Cl1 Cl 0.36417(4) 0.53724(3) 0.13349(4) 0.04177(15) Uani 1 1 d . . . . .

loop_
_atom_site_aniso_label
_atom_site_aniso_U_11
_atom_site_aniso_U_22
_atom_site_aniso_U_33
_atom_site_aniso_U_23
_atom_site_aniso_U_13
_atom_site_aniso_U_12
C1 0.0201(8) 0.0352(9) 0.0287(8) -0.0011(7) 0.0055(7) 0.0003(7)
C2 0.0274(9) 0.0325(9) 0.0277(8) 0.0017(7) 0.0062(7) 0.0056(7)
C3 0.0299(9) 0.0307(9) 0.0288(8) 0.0021(7) 0.0094(7) 0.0043(7)
C4 0.0190(8) 0.0317(9) 0.0381(9) 0.0067(7) 0.0088(7) 0.0007(6)
C5 0.0245(8) 0.0321(9) 0.0321(9) 0.0057(7) 0.0024(7) -0.0028(7)
C6 0.0286(9) 0.0327(9) 0.0273(8) 0.0026(7) 0.0049(7) -0.0003(7)
C7 0.0228(8) 0.0332(9) 0.0259(8) 0.0018(7) 0.0069(6) 0.0010(7)
C8 0.0187(7) 0.0314(9) 0.0275(8) 0.0040(7) 0.0055(6) 0.0012(6)
C9 0.0216(8) 0.0289(8) 0.0304(8) 0.0033(7) 0.0088(7) 0.0026(6)
C10 0.0358(10) 0.0416(11) 0.0350(10) -0.0057(8) 0.0037(8) 0.0069(8)
C11 0.0339(10) 0.0534(13) 0.0435(11) -0.0033(9) 0.0173(9) 0.0068(9)
C12 0.0225(9) 0.0521(13) 0.0682(15) -0.0062(11) 0.0170(9) -0.0027(9)
C13 0.0290(9) 0.0491(12) 0.0404(10) 0.0037(9) 0.0019(8) -0.0105(9)
C14 0.0386(11) 0.0441(11) 0.0339(10) -0.0051(8) 0.0062(8) -0.0017(9)
C15 0.0284(9) 0.0488(12) 0.0332(9) -0.0053(8) 0.0116(7) 0.0022(8)
C16 0.0432(12) 0.0348(11) 0.0734(16) -0.0007(10) 0.0192(11) -0.0019(9)
C17 0.0366(11) 0.0654(15) 0.0455(12) 0.0218(11) 0.0029(9) -0.0002(10)
C18 0.0220(9) 0.0533(12) 0.0390(10) 0.0103(9) 0.0125(7) 0.0032(8)
C19 0.0281(11) 0.0659(17) 0.090(2) 0.0057(14) 0.0137(12) -0.0118(11)
C20 0.0315(10) 0.0674(16) 0.0583(14) 0.0180(12) 0.0211(10) 0.0175(10)
C21 0.0415(13) 0.120(3) 0.0447(13) 0.0230(14) 0.0244(11) 0.0216(14)
C22 0.0382(10) 0.0382(10) 0.0333(9) 0.0057(8) 0.0117(8) -0.0076(8)
C23 0.0578(13) 0.0382(11) 0.0321(10) 0.0050(8) 0.0151(9) 0.0019(9)
C24 0.0508(12) 0.0357(10) 0.0281(9) 0.0005(8) -0.0037(8) -0.0010(9)
C25 0.0295(9) 0.0413(11) 0.0319(9) -0.0004(8) -0.0011(7) -0.0093(8)
N1 0.0198(7) 0.0359(8) 0.0287(7) 0.0031(6) 0.0064(6) 0.0004(6)
O1 0.0257(6) 0.0352(7) 0.0268(6) 0.0030(5) 0.0041(5) -0.0062(5)
Al1 0.0212(3) 0.0303(3) 0.0265(3) 0.00146(19) 0.00503(19) -0.00055(19)
Si1 0.0207(2) 0.0333(3) 0.0340(3) 0.00573(19) 0.00389(19) -0.00102(18)
Cl1 0.0489(3) 0.0330(3) 0.0451(3) -0.00167(18) 0.0149(2) 0.00078(19)

loop_
_atom_type_symbol
_atom_type_description
_atom_type_scat_dispersion_real
_atom_type_scat_dispersion_imag
_atom_type_scat_source
C C 0.0181 0.0091 'International Tables Vol C Tables 4.2.6.8 and 6.1.1.4'
H H 0.0000 0.0000 'International Tables Vol C Tables 4.2.6.8 and 6.1.1.4'
N N 0.0311 0.0180 'International Tables Vol C Tables 4.2.6.8 and 6.1.1.4'
O O 0.0492 0.0322 'International Tables Vol C Tables 4.2.6.8 and 6.1.1.4'
Al Al 0.2130 0.2455 'International Tables Vol C Tables 4.2.6.8 and 6.1.1.4'
Si Si 0.2541 0.3302 'International Tables Vol C Tables 4.2.6.8 and 6.1.1.4'
Cl Cl 0.3639 0.7018 'International Tables Vol C Tables 4.2.6.8 and 6.1.1.4'

loop_
_geom_angle_atom_site_label_1
_geom_angle_atom_site_label_2
_geom_angle_atom_site_label_3
_geom_angle
_geom_angle_site_symmetry_1
_geom_angle_site_symmetry_3
_geom_angle_publ_flag
C2 C1 C8 102.59(14) . . ?
C2 C1 Si1 119.20(13) . . ?
C8 C1 Si1 120.96(12) . . ?
C2 C1 Al1 116.35(12) . . ?
C8 C1 Al1 115.79(12) . . ?
Si1 C1 Al1 82.08(7) . . ?
C3 C2 C1 111.88(16) . . ?
C3 C2 C10 123.62(16) . . ?
C1 C2 C10 124.49(16) . . ?
C2 C3 C9 108.52(15) . . ?
C2 C3 C11 123.58(18) . . ?
C9 C3 C11 127.89(17) . . ?
C5 C4 C9 118.87(15) . . ?
C5 C4 C12 120.14(17) . . ?
C9 C4 C12 120.99(17) . . ?
C4 C5 C6 120.27(16) . . ?
C4 C5 C13 120.59(17) . . ?
C6 C5 C13 118.97(18) . . ?
C7 C6 C5 121.14(17) . . ?
C7 C6 C14 117.95(17) . . ?
C5 C6 C14 120.84(17) . . ?
C6 C7 C8 119.12(15) . . ?
C6 C7 C15 118.35(16) . . ?
C8 C7 C15 122.46(16) . . ?
C7 C8 C9 119.32(16) . . ?
C7 C8 C1 131.19(15) . . ?
C9 C8 C1 109.40(15) . . ?
C4 C9 C8 121.24(16) . . ?
C4 C9 C3 131.14(16) . . ?
C8 C9 C3 107.61(15) . . ?
C2 C10 H10A 109.5 . . ?
C2 C10 H10B 109.5 . . ?
H10A C10 H10B 109.5 . . ?
C2 C10 H10C 109.5 . . ?
H10A C10 H10C 109.5 . . ?
H10B C10 H10C 109.5 . . ?
C3 C11 H11A 109.5 . . ?
C3 C11 H11B 109.5 . . ?
H11A C11 H11B 109.5 . . ?
C3 C11 H11C 109.5 . . ?
H11A C11 H11C 109.5 . . ?
H11B C11 H11C 109.5 . . ?
C4 C12 H12A 109.5 . . ?
C4 C12 H12B 109.5 . . ?
H12A C12 H12B 109.5 . . ?
C4 C12 H12C 109.5 . . ?
H12A C12 H12C 109.5 . . ?
H12B C12 H12C 109.5 . . ?
C5 C13 H13A 109.5 . . ?
C5 C13 H13B 109.5 . . ?
H13A C13 H13B 109.5 . . ?
C5 C13 H13C 109.5 . . ?
H13A C13 H13C 109.5 . . ?
H13B C13 H13C 109.5 . . ?
C6 C14 H14A 109.5 . . ?
C6 C14 H14B 109.5 . . ?
H14A C14 H14B 109.5 . . ?
C6 C14 H14C 109.5 . . ?
H14A C14 H14C 109.5 . . ?
H14B C14 H14C 109.5 . . ?
C7 C15 H15A 109.5 . . ?
C7 C15 H15B 109.5 . . ?
H15A C15 H15B 109.5 . . ?
C7 C15 H15C 109.5 . . ?
H15A C15 H15C 109.5 . . ?
H15B C15 H15C 109.5 . . ?
Si1 C16 H16A 109.5 . . ?
Si1 C16 H16B 109.5 . . ?
H16A C16 H16B 109.5 . . ?
Si1 C16 H16C 109.5 . . ?
H16A C16 H16C 109.5 . . ?
H16B C16 H16C 109.5 . . ?
Si1 C17 H17A 109.5 . . ?
Si1 C17 H17B 109.5 . . ?
H17A C17 H17B 109.5 . . ?
Si1 C17 H17C 109.5 . . ?
H17A C17 H17C 109.5 . . ?
H17B C17 H17C 109.5 . . ?
N1 C18 C20 108.99(16) . . ?
N1 C18 C21 110.13(17) . . ?
C20 C18 C21 108.5(2) . . ?
N1 C18 C19 110.63(18) . . ?
C20 C18 C19 109.0(2) . . ?
C21 C18 C19 109.6(2) . . ?
C18 C19 H19A 109.5 . . ?
C18 C19 H19B 109.5 . . ?
H19A C19 H19B 109.5 . . ?
C18 C19 H19C 109.5 . . ?
H19A C19 H19C 109.5 . . ?
H19B C19 H19C 109.5 . . ?
C18 C20 H20A 109.5 . . ?
C18 C20 H20B 109.5 . . ?
H20A C20 H20B 109.5 . . ?
C18 C20 H20C 109.5 . . ?
H20A C20 H20C 109.5 . . ?
H20B C20 H20C 109.5 . . ?
C18 C21 H21A 109.5 . . ?
C18 C21 H21B 109.5 . . ?
H21A C21 H21B 109.5 . . ?
C18 C21 H21C 109.5 . . ?
H21A C21 H21C 109.5 . . ?
H21B C21 H21C 109.5 . . ?
O1 C22 C23 103.98(15) . . ?
O1 C22 H22A 111.0 . . ?
C23 C22 H22A 111.0 . . ?
O1 C22 H22B 111.0 . . ?
C23 C22 H22B 111.0 . . ?
H22A C22 H22B 109.0 . . ?
C22 C23 C24 102.51(16) . . ?
C22 C23 H23A 111.3 . . ?
C24 C23 H23A 111.3 . . ?
C22 C23 H23B 111.3 . . ?
C24 C23 H23B 111.3 . . ?
H23A C23 H23B 109.2 . . ?
C25 C24 C23 102.38(16) . . ?
C25 C24 H24A 111.3 . . ?
C23 C24 H24A 111.3 . . ?
C25 C24 H24B 111.3 . . ?
C23 C24 H24B 111.3 . . ?
H24A C24 H24B 109.2 . . ?
O1 C25 C24 103.82(15) . . ?
O1 C25 H25A 111.0 . . ?
C24 C25 H25A 111.0 . . ?
O1 C25 H25B 111.0 . . ?
C24 C25 H25B 111.0 . . ?
H25A C25 H25B 109.0 . . ?
C18 N1 Si1 130.25(13) . . ?
C18 N1 Al1 135.36(13) . . ?
Si1 N1 Al1 94.37(7) . . ?
C25 O1 C22 109.56(13) . . ?
C25 O1 Al1 128.91(11) . . ?
C22 O1 Al1 121.52(11) . . ?
N1 Al1 O1 111.87(7) . . ?
N1 Al1 C1 89.06(7) . . ?
O1 Al1 C1 110.78(7) . . ?
N1 Al1 Cl1 125.14(6) . . ?
O1 Al1 Cl1 99.04(5) . . ?
C1 Al1 Cl1 121.33(6) . . ?
N1 Al1 Si1 41.82(5) . . ?
O1 Al1 Si1 117.68(5) . . ?
C1 Al1 Si1 47.40(5) . . ?
Cl1 Al1 Si1 143.28(3) . . ?
N1 Si1 C17 119.11(10) . . ?
N1 Si1 C16 113.39(10) . . ?
C17 Si1 C16 102.79(13) . . ?
N1 Si1 C1 94.17(7) . . ?
C17 Si1 C1 114.02(9) . . ?
C16 Si1 C1 113.94(9) . . ?
N1 Si1 Al1 43.81(5) . . ?
C17 Si1 Al1 134.42(9) . . ?
C16 Si1 Al1 122.78(9) . . ?
C1 Si1 Al1 50.53(5) . . ?

loop_
_geom_bond_atom_site_label_1
_geom_bond_atom_site_label_2
_geom_bond_distance
_geom_bond_site_symmetry_2
_geom_bond_publ_flag
C1 C2 1.488(2) . ?
C1 C8 1.494(2) . ?
C1 Si1 1.9316(18) . ?
C1 Al1 2.0257(18) . ?
C2 C3 1.358(3) . ?
C2 C10 1.500(3) . ?
C3 C9 1.466(2) . ?
C3 C11 1.509(2) . ?
C4 C5 1.400(3) . ?
C4 C9 1.405(2) . ?
C4 C12 1.517(2) . ?
C5 C6 1.409(3) . ?
C5 C13 1.515(3) . ?
C6 C7 1.402(3) . ?
C6 C14 1.514(3) . ?
C7 C8 1.412(2) . ?
C7 C15 1.512(2) . ?
C8 C9 1.419(2) . ?
C10 H10A 0.9800 . ?
C10 H10B 0.9800 . ?
C10 H10C 0.9800 . ?
C11 H11A 0.9800 . ?
C11 H11B 0.9800 . ?
C11 H11C 0.9800 . ?
C12 H12A 0.9800 . ?
C12 H12B 0.9800 . ?
C12 H12C 0.9800 . ?
C13 H13A 0.9800 . ?
C13 H13B 0.9800 . ?
C13 H13C 0.9800 . ?
C14 H14A 0.9800 . ?
C14 H14B 0.9800 . ?
C14 H14C 0.9800 . ?
C15 H15A 0.9800 . ?
C15 H15B 0.9800 . ?
C15 H15C 0.9800 . ?
C16 Si1 1.875(2) . ?
C16 H16A 0.9800 . ?
C16 H16B 0.9800 . ?
C16 H16C 0.9800 . ?
C17 Si1 1.867(2) . ?
C17 H17A 0.9800 . ?
C17 H17B 0.9800 . ?
C17 H17C 0.9800 . ?
C18 N1 1.470(2) . ?
C18 C20 1.527(3) . ?
C18 C21 1.532(3) . ?
C18 C19 1.532(3) . ?
C19 H19A 0.9800 . ?
C19 H19B 0.9800 . ?
C19 H19C 0.9800 . ?
C20 H20A 0.9800 . ?
C20 H20B 0.9800 . ?
C20 H20C 0.9800 . ?
C21 H21A 0.9800 . ?
C21 H21B 0.9800 . ?
C21 H21C 0.9800 . ?
C22 O1 1.485(2) . ?
C22 C23 1.506(3) . ?
C22 H22A 0.9900 . ?
C22 H22B 0.9900 . ?
C23 C24 1.523(3) . ?
C23 H23A 0.9900 . ?
C23 H23B 0.9900 . ?
C24 C25 1.511(3) . ?
C24 H24A 0.9900 . ?
C24 H24B 0.9900 . ?
C25 O1 1.477(2) . ?
C25 H25A 0.9900 . ?
C25 H25B 0.9900 . ?
N1 Si1 1.7381(15) . ?
N1 Al1 1.8047(15) . ?
O1 Al1 1.8600(13) . ?
Al1 Cl1 2.1375(7) . ?
Al1 Si1 2.5992(7) . ?

loop_
_geom_torsion_atom_site_label_1
_geom_torsion_atom_site_label_2
_geom_torsion_atom_site_label_3
_geom_torsion_atom_site_label_4
_geom_torsion
_geom_torsion_site_symmetry_1
_geom_torsion_site_symmetry_2
_geom_torsion_site_symmetry_3
_geom_torsion_site_symmetry_4
_geom_torsion_publ_flag
C8 C1 C2 C3 0.1(2) . . . . ?
Si1 C1 C2 C3 -136.68(14) . . . . ?
Al1 C1 C2 C3 127.55(15) . . . . ?
C8 C1 C2 C10 -178.72(17) . . . . ?
Si1 C1 C2 C10 44.5(2) . . . . ?
Al1 C1 C2 C10 -51.3(2) . . . . ?
C1 C2 C3 C9 0.0(2) . . . . ?
C10 C2 C3 C9 178.88(17) . . . . ?
C1 C2 C3 C11 -178.85(17) . . . . ?
C10 C2 C3 C11 0.0(3) . . . . ?
C9 C4 C5 C6 1.1(3) . . . . ?
C12 C4 C5 C6 -179.80(18) . . . . ?
C9 C4 C5 C13 -174.08(17) . . . . ?
C12 C4 C5 C13 5.1(3) . . . . ?
C4 C5 C6 C7 -0.2(3) . . . . ?
C13 C5 C6 C7 175.01(17) . . . . ?
C4 C5 C6 C14 -177.27(17) . . . . ?
C13 C5 C6 C14 -2.1(3) . . . . ?
C5 C6 C7 C8 0.3(3) . . . . ?
C14 C6 C7 C8 177.42(17) . . . . ?
C5 C6 C7 C15 -176.70(17) . . . . ?
C14 C6 C7 C15 0.5(3) . . . . ?
C6 C7 C8 C9 -1.2(3) . . . . ?
C15 C7 C8 C9 175.66(17) . . . . ?
C6 C7 C8 C1 -177.59(18) . . . . ?
C15 C7 C8 C1 -0.8(3) . . . . ?
C2 C1 C8 C7 176.48(18) . . . . ?
Si1 C1 C8 C7 -47.7(3) . . . . ?
Al1 C1 C8 C7 48.7(2) . . . . ?
C2 C1 C8 C9 -0.21(19) . . . . ?
Si1 C1 C8 C9 135.59(13) . . . . ?
Al1 C1 C8 C9 -128.02(13) . . . . ?
C5 C4 C9 C8 -2.0(3) . . . . ?
C12 C4 C9 C8 178.86(18) . . . . ?
C5 C4 C9 C3 176.70(18) . . . . ?
C12 C4 C9 C3 -2.4(3) . . . . ?
C7 C8 C9 C4 2.1(3) . . . . ?
C1 C8 C9 C4 179.21(16) . . . . ?
C7 C8 C9 C3 -176.90(15) . . . . ?
C1 C8 C9 C3 0.2(2) . . . . ?
C2 C3 C9 C4 -179.01(18) . . . . ?
C11 C3 C9 C4 -0.2(3) . . . . ?
C2 C3 C9 C8 -0.2(2) . . . . ?
C11 C3 C9 C8 178.65(18) . . . . ?
O1 C22 C23 C24 33.6(2) . . . . ?
C22 C23 C24 C25 -42.4(2) . . . . ?
C23 C24 C25 O1 34.5(2) . . . . ?
C20 C18 N1 Si1 176.99(16) . . . . ?
C21 C18 N1 Si1 58.1(3) . . . . ?
C19 C18 N1 Si1 -63.2(2) . . . . ?
C20 C18 N1 Al1 -0.7(3) . . . . ?
C21 C18 N1 Al1 -119.6(2) . . . . ?
C19 C18 N1 Al1 119.2(2) . . . . ?
C24 C25 O1 C22 -14.0(2) . . . . ?
C24 C25 O1 Al1 166.32(13) . . . . ?
C23 C22 O1 C25 -12.4(2) . . . . ?
C23 C22 O1 Al1 167.26(13) . . . . ?
C18 N1 Al1 O1 -74.20(19) . . . . ?
Si1 N1 Al1 O1 107.59(7) . . . . ?
C18 N1 Al1 C1 173.73(19) . . . . ?
Si1 N1 Al1 C1 -4.48(8) . . . . ?
C18 N1 Al1 Cl1 45.1(2) . . . . ?
Si1 N1 Al1 Cl1 -133.10(5) . . . . ?
C18 N1 Al1 Si1 178.2(2) . . . . ?
C25 O1 Al1 N1 8.17(17) . . . . ?
C22 O1 Al1 N1 -171.47(13) . . . . ?
C25 O1 Al1 C1 105.83(16) . . . . ?
C22 O1 Al1 C1 -73.81(15) . . . . ?
C25 O1 Al1 Cl1 -125.61(15) . . . . ?
C22 O1 Al1 Cl1 54.75(14) . . . . ?
C25 O1 Al1 Si1 54.04(16) . . . . ?
C22 O1 Al1 Si1 -125.60(13) . . . . ?
C18 N1 Si1 C17 -53.1(2) . . . . ?
Al1 N1 Si1 C17 125.22(10) . . . . ?
C18 N1 Si1 C16 68.01(19) . . . . ?
Al1 N1 Si1 C16 -113.65(10) . . . . ?
C18 N1 Si1 C1 -173.64(17) . . . . ?
Al1 N1 Si1 C1 4.71(8) . . . . ?
C18 N1 Si1 Al1 -178.3(2) . . . . ?
